data_1542633
loop_
_publ_author_name
'Wang, Peng'
'Li, Rui-Jun'
'Liu, Rui-Huan'
'Jian, Kai-Li'
'Yang, Ming-Hua'
'Yang, Lei'
'Kong, Ling-Yi'
'Luo, Jun'

_publ_section_title
;
 Sarglaperoxides A and B, Sesquiterpene-Normonoterpene Conjugates with a
 Peroxide Bridge from the Seeds of Sarcandra glabra.
;
_journal_issue 4
_journal_name_full 'Organic letters'
_journal_page_first 832
_journal_page_last 835
_journal_paper_doi 10.1021/acs.orglett.6b00112
_journal_volume 18
_journal_year 2016
_chemical_absolute_configuration ad
_chemical_formula_sum 'C23 H28 O5'
_chemical_formula_weight 384.45
_chemical_name_systematic
;
 ?
;
_space_group_crystal_system monoclinic
_space_group_IT_number 4
_space_group_name_Hall 'P 2yb'
_space_group_name_H-M_alt 'P 1 21 1'
_symmetry_space_group_name_Hall 'P 2yb'
_symmetry_space_group_name_H-M 'P 1 21 1'
_atom_sites_solution_hydrogens geom
_audit_creation_method SHELXL-2013
_cell_angle_alpha 90
_cell_angle_beta 101.353(2)
_cell_angle_gamma 90
_cell_formula_units_Z 2
_cell_length_a 7.19550(10)
_cell_length_b 19.2595(3)
_cell_length_c 7.63950(10)
_cell_measurement_reflns_used 6614
_cell_measurement_temperature 291(2)
_cell_measurement_theta_max 69.3960
_cell_measurement_theta_min 6.8912
_cell_volume 1037.98(3)
_computing_cell_refinement 'CrysAlisPro (Agilent Technologies)'
_computing_data_collection 'CrysAlisPro (Agilent Technologies)'
_computing_data_reduction 'CrysAlisPro (Agilent Technologies)'
_computing_molecular_graphics 'Ortep-3 (L. J. Farrugia, 2001)'
_computing_publication_material SHELXL-2013
_computing_structure_refinement 'SHELXL-2013 (Sheldrick, 2013)'
_computing_structure_solution 'SHELXS-97 (Sheldrick, 1997)'
_diffrn_ambient_temperature 291(2)
_diffrn_detector_area_resol_mean 15.9149
_diffrn_measured_fraction_theta_full 0.990
_diffrn_measured_fraction_theta_max 0.979
_diffrn_measurement_device_type 'Gemini S Ultra, Agilent Technologies'
_diffrn_measurement_method '\w scans'
_diffrn_radiation_type CuK\a
_diffrn_radiation_wavelength 1.54184
_diffrn_reflns_av_R_equivalents 0.0160
_diffrn_reflns_av_unetI/netI 0.0191
_diffrn_reflns_laue_measured_fraction_full 0.990
_diffrn_reflns_laue_measured_fraction_max 0.979
_diffrn_reflns_limit_h_max 8
_diffrn_reflns_limit_h_min -5
_diffrn_reflns_limit_k_max 22
_diffrn_reflns_limit_k_min -23
_diffrn_reflns_limit_l_max 9
_diffrn_reflns_limit_l_min -9
_diffrn_reflns_number 8440
_diffrn_reflns_point_group_measured_fraction_full 0.983
_diffrn_reflns_point_group_measured_fraction_max 0.966
_diffrn_reflns_theta_full 67.684
_diffrn_reflns_theta_max 69.522
_diffrn_reflns_theta_min 7.492
_diffrn_source 'Enhance Ultra (Cu) X-ray Source'
_exptl_absorpt_coefficient_mu 0.695
_exptl_absorpt_correction_T_max 1.00000
_exptl_absorpt_correction_T_min 0.96790
_exptl_absorpt_correction_type multi-scan
_exptl_absorpt_process_details
;
CrysAlisPro, Agilent Technologies,
Version 1.171.36.21 (release 14-08-2012 CrysAlis171 .NET)
(compiled Sep 14 2012,17:21:16)
Empirical absorption correction using spherical harmonics,
 implemented in SCALE3 ABSPACK scaling algorithm.
;
_exptl_crystal_colour colorless
_exptl_crystal_density_diffrn 1.230
_exptl_crystal_description block
_exptl_crystal_F_000 412
_exptl_crystal_size_max 0.350
_exptl_crystal_size_mid 0.300
_exptl_crystal_size_min 0.240
_refine_diff_density_max 0.307
_refine_diff_density_min -0.139
_refine_diff_density_rms 0.029
_refine_ls_abs_structure_details
;
 Flack x determined using 1753 quotients [(I+)-(I-)]/[(I+)+(I-)]
 (Parsons and Flack (2004), Acta Cryst. A60, s61).
;
_refine_ls_abs_structure_Flack -0.01(6)
_refine_ls_extinction_method none
_refine_ls_goodness_of_fit_ref 1.039
_refine_ls_hydrogen_treatment constr
_refine_ls_matrix_type full
_refine_ls_number_parameters 258
_refine_ls_number_reflns 3770
_refine_ls_number_restraints 1
_refine_ls_restrained_S_all 1.038
_refine_ls_R_factor_all 0.0361
_refine_ls_R_factor_gt 0.0358
_refine_ls_shift/su_max 0.000
_refine_ls_shift/su_mean 0.000
_refine_ls_structure_factor_coef Fsqd
_refine_ls_weighting_details 'w=1/[\s^2^(Fo^2^)+(0.0706P)^2^+0.0846P] where P=(Fo^2^+2Fc^2^)/3'
_refine_ls_weighting_scheme calc
_refine_ls_wR_factor_gt 0.1017
_refine_ls_wR_factor_ref 0.1023
_reflns_Friedel_coverage 0.913
_reflns_friedel_fraction_full 0.976
_reflns_friedel_fraction_max 0.952
_reflns_number_gt 3719
_reflns_number_total 3770
_reflns_threshold_expression 'I > 2\s(I)'
_cod_data_source_file ol6b00112_si_002.cif
_cod_data_source_block shelxl
_cod_database_code 1542633
_shelx_space_group_comment
;
The symmetry employed for this shelxl refinement is uniquely defined
by the following loop, which should always be used as a source of
symmetry information in preference to the above space-group names.
They are only intended as comments.
;
_shelx_estimated_absorpt_t_min 0.793
_shelx_estimated_absorpt_t_max 0.851
_shelxl_version_number 2013-4

loop_
_space_group_symop_operation_xyz
'x, y, z'
'-x, y+1/2, -z'

loop_
_atom_site_label
_atom_site_type_symbol
_atom_site_fract_x
_atom_site_fract_y
_atom_site_fract_z
_atom_site_U_iso_or_equiv
_atom_site_adp_type
_atom_site_occupancy
_atom_site_site_symmetry_order
_atom_site_calc_flag
_atom_site_refinement_flags_posn
_atom_site_refinement_flags_adp
O3 O 0.3386(2) 0.58567(9) 0.9463(2) 0.0509(4) Uani 1 1 d . .
O1 O 0.7596(3) 0.63885(9) 1.1962(2) 0.0569(5) Uani 1 1 d . .
O4 O 0.0633(3) 0.56435(12) 0.7583(4) 0.0779(7) Uani 1 1 d . .
O2 O 0.6733(4) 0.58093(10) 1.2745(2) 0.0678(6) Uani 1 1 d . .
C8 C 0.5287(3) 0.60508(11) 0.9286(3) 0.0390(4) Uani 1 1 d . .
C5 C 0.7954(3) 0.69368(11) 0.8302(3) 0.0379(4) Uani 1 1 d . .
H5 H 0.8718 0.6557 0.8922 0.045 Uiso 1 1 calc R U
C6 C 0.6656(3) 0.66071(12) 0.6700(3) 0.0427(5) Uani 1 1 d . .
H6A H 0.6168 0.6960 0.5823 0.051 Uiso 1 1 calc R U
H6B H 0.7352 0.6269 0.6144 0.051 Uiso 1 1 calc R U
C4 C 0.9342(3) 0.74975(13) 0.8053(3) 0.0468(5) Uani 1 1 d . .
O5 O 0.7242(6) 0.34685(18) 0.5888(5) 0.1130(11) Uani 1 1 d . .
C14 C 0.5195(3) 0.77087(12) 0.8808(3) 0.0483(5) Uani 1 1 d . .
H14A H 0.4142 0.7420 0.8292 0.072 Uiso 1 1 calc R U
H14B H 0.5561 0.7988 0.7892 0.072 Uiso 1 1 calc R U
H14C H 0.4835 0.8005 0.9696 0.072 Uiso 1 1 calc R U
C15 C 0.9905(4) 0.76543(17) 0.6555(4) 0.0641(7) Uani 1 1 d . .
H15A H 1.0794 0.8004 0.6546 0.077 Uiso 1 1 calc R U
H15B H 0.9412 0.7415 0.5510 0.077 Uiso 1 1 calc R U
C5' C 0.6583(3) 0.54019(11) 0.9691(3) 0.0414(5) Uani 1 1 d . .
H5' H 0.7811 0.5526 0.9408 0.050 Uiso 1 1 calc R U
C4' C 0.5833(3) 0.48008(12) 0.8520(3) 0.0462(5) Uani 1 1 d . .
H4' H 0.4579 0.4670 0.8468 0.055 Uiso 1 1 calc R U
C7 C 0.5058(3) 0.62616(11) 0.7350(3) 0.0401(4) Uani 1 1 d . .
C3' C 0.6835(4) 0.44443(13) 0.7555(3) 0.0522(6) Uani 1 1 d . .
H3' H 0.8064 0.4593 0.7555 0.063 Uiso 1 1 calc R U
C9 C 0.6070(3) 0.66476(11) 1.0623(3) 0.0414(5) Uani 1 1 d . .
H9 H 0.5053 0.6820 1.1193 0.050 Uiso 1 1 calc R U
C10 C 0.6867(3) 0.72509(10) 0.9677(3) 0.0377(4) Uani 1 1 d . .
C6' C 0.6956(4) 0.51991(13) 1.1698(3) 0.0577(6) Uani 1 1 d . .
C8' C 0.8928(6) 0.4899(2) 1.2263(5) 0.0850(11) Uani 1 1 d . .
H8'A H 0.9184 0.4816 1.3527 0.128 Uiso 1 1 calc R U
H8'B H 0.9842 0.5220 1.1974 0.128 Uiso 1 1 calc R U
H8'C H 0.9008 0.4469 1.1646 0.128 Uiso 1 1 calc R U
C1 C 0.8434(3) 0.76742(13) 1.0890(3) 0.0486(5) Uani 1 1 d . .
H1 H 0.8804 0.7545 1.2151 0.058 Uiso 1 1 calc R U
C3 C 0.9969(4) 0.78226(15) 0.9850(4) 0.0567(6) Uani 1 1 d . .
H3 H 1.1300 0.7783 1.0451 0.068 Uiso 1 1 calc R U
C11 C 0.3288(3) 0.61329(13) 0.6490(3) 0.0496(5) Uani 1 1 d . .
C13 C 0.2411(4) 0.6269(2) 0.4587(4) 0.0766(9) Uani 1 1 d . .
H13A H 0.2743 0.5903 0.3854 0.115 Uiso 1 1 calc R U
H13B H 0.2867 0.6704 0.4223 0.115 Uiso 1 1 calc R U
H13C H 0.1058 0.6289 0.4458 0.115 Uiso 1 1 calc R U
C2 C 0.8793(4) 0.84056(15) 1.0348(5) 0.0650(7) Uani 1 1 d . .
H2A H 0.7864 0.8616 0.9404 0.078 Uiso 1 1 calc R U
H2B H 0.9392 0.8723 1.1274 0.078 Uiso 1 1 calc R U
C12 C 0.2246(3) 0.58559(14) 0.7796(4) 0.0546(6) Uani 1 1 d . .
C7' C 0.5445(7) 0.47266(19) 1.2227(5) 0.0854(11) Uani 1 1 d . .
H7'A H 0.4208 0.4888 1.1666 0.128 Uiso 1 1 calc R U
H7'B H 0.5559 0.4736 1.3500 0.128 Uiso 1 1 calc R U
H7'C H 0.5620 0.4260 1.1847 0.128 Uiso 1 1 calc R U
C2' C 0.6149(5) 0.38281(15) 0.6478(4) 0.0657(7) Uani 1 1 d . .
C1' C 0.4062(7) 0.3671(2) 0.6073(6) 0.0980(14) Uani 1 1 d . .
H1'A H 0.3830 0.3272 0.5308 0.147 Uiso 1 1 calc R U
H1'B H 0.3384 0.4062 0.5486 0.147 Uiso 1 1 calc R U
H1'C H 0.3638 0.3578 0.7166 0.147 Uiso 1 1 calc R U

loop_
_atom_site_aniso_label
_atom_site_aniso_U_11
_atom_site_aniso_U_22
_atom_site_aniso_U_33
_atom_site_aniso_U_23
_atom_site_aniso_U_13
_atom_site_aniso_U_12
O3 0.0437(8) 0.0508(9) 0.0640(10) -0.0074(8) 0.0250(7) -0.0073(7)
O1 0.0806(12) 0.0473(9) 0.0392(7) -0.0014(7) 0.0027(7) -0.0123(8)
O4 0.0387(9) 0.0754(15) 0.1217(19) -0.0194(13) 0.0213(10) -0.0135(9)
O2 0.1180(16) 0.0445(9) 0.0442(9) 0.0011(7) 0.0237(10) -0.0087(10)
C8 0.0379(9) 0.0383(10) 0.0443(10) -0.0058(8) 0.0163(8) -0.0044(8)
C5 0.0344(9) 0.0448(11) 0.0357(9) -0.0010(8) 0.0100(7) 0.0002(8)
C6 0.0428(10) 0.0526(12) 0.0339(9) -0.0016(9) 0.0103(8) -0.0018(9)
C4 0.0362(10) 0.0503(12) 0.0559(12) 0.0020(10) 0.0139(9) -0.0007(9)
O5 0.143(3) 0.0918(19) 0.104(2) -0.0452(17) 0.0246(19) 0.0326(19)
C14 0.0452(11) 0.0414(11) 0.0588(13) -0.0010(10) 0.0116(10) 0.0026(9)
C15 0.0552(14) 0.0741(19) 0.0685(16) 0.0143(14) 0.0256(12) -0.0067(13)
C5' 0.0455(10) 0.0359(10) 0.0435(11) -0.0033(8) 0.0104(8) -0.0017(8)
C4' 0.0515(12) 0.0392(11) 0.0490(11) -0.0065(9) 0.0124(9) -0.0044(9)
C7 0.0363(9) 0.0416(10) 0.0427(10) -0.0077(8) 0.0083(8) 0.0009(8)
C3' 0.0594(14) 0.0470(13) 0.0509(12) -0.0029(10) 0.0124(10) 0.0044(10)
C9 0.0526(11) 0.0365(10) 0.0395(10) -0.0048(8) 0.0194(9) -0.0038(9)
C10 0.0382(10) 0.0375(10) 0.0390(9) -0.0039(8) 0.0116(8) -0.0021(8)
C6' 0.0865(19) 0.0401(11) 0.0441(12) -0.0011(10) 0.0072(12) -0.0025(12)
C8' 0.104(3) 0.0655(19) 0.0720(19) 0.0047(16) -0.0160(18) 0.0135(18)
C1 0.0491(11) 0.0484(13) 0.0483(11) -0.0085(10) 0.0094(9) -0.0067(10)
C3 0.0411(11) 0.0627(15) 0.0667(15) -0.0075(12) 0.0118(10) -0.0134(11)
C11 0.0387(10) 0.0513(13) 0.0568(13) -0.0131(10) 0.0049(9) 0.0004(9)
C13 0.0541(14) 0.103(2) 0.0637(16) -0.0167(17) -0.0094(12) 0.0035(16)
C2 0.0635(15) 0.0505(15) 0.084(2) -0.0184(13) 0.0228(14) -0.0199(12)
C12 0.0370(11) 0.0495(13) 0.0788(16) -0.0176(12) 0.0149(10) -0.0019(10)
C7' 0.134(3) 0.0616(19) 0.0650(18) 0.0090(15) 0.031(2) -0.021(2)
C2' 0.104(2) 0.0487(14) 0.0472(12) -0.0052(11) 0.0219(13) 0.0054(15)
C1' 0.127(3) 0.095(3) 0.081(2) -0.039(2) 0.044(2) -0.054(3)

loop_
_atom_type_symbol
_atom_type_description
_atom_type_scat_dispersion_real
_atom_type_scat_dispersion_imag
_atom_type_scat_source
C C 0.0181 0.0091 'International Tables Vol C Tables 4.2.6.8 and 6.1.1.4'
H H 0.0000 0.0000 'International Tables Vol C Tables 4.2.6.8 and 6.1.1.4'
O O 0.0492 0.0322 'International Tables Vol C Tables 4.2.6.8 and 6.1.1.4'

loop_
_geom_angle_atom_site_label_1
_geom_angle_atom_site_label_2
_geom_angle_atom_site_label_3
_geom_angle
C12 O3 C8 108.42(17)
C9 O1 O2 103.32(18)
C6' O2 O1 106.96(18)
O3 C8 C7 103.74(17)
O3 C8 C5' 108.32(17)
C7 C8 C5' 110.89(16)
O3 C8 C9 110.68(16)
C7 C8 C9 113.37(18)
C5' C8 C9 109.61(18)
C4 C5 C6 120.90(18)
C4 C5 C10 103.93(17)
C6 C5 C10 113.29(16)
C4 C5 H5 105.9
C6 C5 H5 105.9
C10 C5 H5 105.9
C7 C6 C5 107.98(16)
C7 C6 H6A 110.1
C5 C6 H6A 110.1
C7 C6 H6B 110.1
C5 C6 H6B 110.1
H6A C6 H6B 108.4
C15 C4 C3 127.6(2)
C15 C4 C5 126.6(2)
C3 C4 C5 105.77(19)
C10 C14 H14A 109.5
C10 C14 H14B 109.5
H14A C14 H14B 109.5
C10 C14 H14C 109.5
H14A C14 H14C 109.5
H14B C14 H14C 109.5
C4 C15 H15A 120.0
C4 C15 H15B 120.0
H15A C15 H15B 120.0
C4' C5' C6' 111.55(19)
C4' C5' C8 111.80(18)
C6' C5' C8 112.29(18)
C4' C5' H5' 106.9
C6' C5' H5' 106.9
C8 C5' H5' 106.9
C3' C4' C5' 124.3(2)
C3' C4' H4' 117.9
C5' C4' H4' 117.9
C11 C7 C6 129.8(2)
C11 C7 C8 109.9(2)
C6 C7 C8 120.10(17)
C4' C3' C2' 124.8(3)
C4' C3' H3' 117.6
C2' C3' H3' 117.6
O1 C9 C10 107.08(17)
O1 C9 C8 109.64(17)
C10 C9 C8 111.58(17)
O1 C9 H9 109.5
C10 C9 H9 109.5
C8 C9 H9 109.5
C14 C10 C9 107.71(18)
C14 C10 C1 111.99(18)
C9 C10 C1 114.40(18)
C14 C10 C5 112.85(17)
C9 C10 C5 107.94(16)
C1 C10 C5 101.92(16)
O2 C6' C8' 110.6(2)
O2 C6' C7' 100.1(2)
C8' C6' C7' 111.8(3)
O2 C6' C5' 108.94(19)
C8' C6' C5' 110.3(3)
C7' C6' C5' 114.6(2)
C6' C8' H8'A 109.5
C6' C8' H8'B 109.5
H8'A C8' H8'B 109.5
C6' C8' H8'C 109.5
H8'A C8' H8'C 109.5
H8'B C8' H8'C 109.5
C2 C1 C3 59.67(18)
C2 C1 C10 118.3(2)
C3 C1 C10 107.93(19)
C2 C1 H1 118.7
C3 C1 H1 118.7
C10 C1 H1 118.7
C4 C3 C2 117.6(2)
C4 C3 C1 106.50(19)
C2 C3 C1 60.02(18)
C4 C3 H3 119.2
C2 C3 H3 119.2
C1 C3 H3 119.2
C7 C11 C12 107.4(2)
C7 C11 C13 128.8(3)
C12 C11 C13 123.7(2)
C11 C13 H13A 109.5
C11 C13 H13B 109.5
H13A C13 H13B 109.5
C11 C13 H13C 109.5
H13A C13 H13C 109.5
H13B C13 H13C 109.5
C3 C2 C1 60.31(18)
C3 C2 H2A 117.7
C1 C2 H2A 117.7
C3 C2 H2B 117.7
C1 C2 H2B 117.7
H2A C2 H2B 114.9
O4 C12 O3 120.4(3)
O4 C12 C11 129.7(3)
O3 C12 C11 109.87(18)
C6' C7' H7'A 109.5
C6' C7' H7'B 109.5
H7'A C7' H7'B 109.5
C6' C7' H7'C 109.5
H7'A C7' H7'C 109.5
H7'B C7' H7'C 109.5
O5 C2' C3' 120.1(4)
O5 C2' C1' 120.6(3)
C3' C2' C1' 119.3(3)
C2' C1' H1'A 109.5
C2' C1' H1'B 109.5
H1'A C1' H1'B 109.5
C2' C1' H1'C 109.5
H1'A C1' H1'C 109.5
H1'B C1' H1'C 109.5

loop_
_geom_bond_atom_site_label_1
_geom_bond_atom_site_label_2
_geom_bond_distance
O3 C12 1.373(3)
O3 C8 1.450(2)
O1 C9 1.435(3)
O1 O2 1.461(3)
O4 C12 1.211(3)
O2 C6' 1.448(3)
C8 C7 1.511(3)
C8 C5' 1.553(3)
C8 C9 1.567(3)
C5 C4 1.508(3)
C5 C6 1.524(3)
C5 C10 1.550(3)
C5 H5 0.9800
C6 C7 1.495(3)
C6 H6A 0.9700
C6 H6B 0.9700
C4 C15 1.322(4)
C4 C3 1.495(4)
O5 C2' 1.201(4)
C14 C10 1.533(3)
C14 H14A 0.9600
C14 H14B 0.9600
C14 H14C 0.9600
C15 H15A 0.9300
C15 H15B 0.9300
C5' C4' 1.498(3)
C5' C6' 1.553(3)
C5' H5' 0.9800
C4' C3' 1.321(3)
C4' H4' 0.9300
C7 C11 1.336(3)
C3' C2' 1.473(4)
C3' H3' 0.9300
C9 C10 1.538(3)
C9 H9 0.9800
C10 C1 1.544(3)
C6' C8' 1.515(5)
C6' C7' 1.532(4)
C8' H8'A 0.9600
C8' H8'B 0.9600
C8' H8'C 0.9600
C1 C2 1.505(4)
C1 C3 1.509(4)
C1 H1 0.9800
C3 C2 1.499(4)
C3 H3 0.9800
C11 C12 1.462(4)
C11 C13 1.490(4)
C13 H13A 0.9600
C13 H13B 0.9600
C13 H13C 0.9600
C2 H2A 0.9700
C2 H2B 0.9700
C7' H7'A 0.9600
C7' H7'B 0.9600
C7' H7'C 0.9600
C2' C1' 1.503(6)
C1' H1'A 0.9600
C1' H1'B 0.9600
C1' H1'C 0.9600

loop_
_geom_torsion_atom_site_label_1
_geom_torsion_atom_site_label_2
_geom_torsion_atom_site_label_3
_geom_torsion_atom_site_label_4
_geom_torsion
C9 O1 O2 C6' 88.4(2)
C12 O3 C8 C7 7.7(2)
C12 O3 C8 C5' -110.1(2)
C12 O3 C8 C9 129.7(2)
C4 C5 C6 C7 -161.41(19)
C10 C5 C6 C7 -37.1(2)
C6 C5 C4 C15 -16.0(4)
C10 C5 C4 C15 -144.6(3)
C6 C5 C4 C3 165.2(2)
C10 C5 C4 C3 36.6(2)
O3 C8 C5' C4' 55.8(2)
C7 C8 C5' C4' -57.5(2)
C9 C8 C5' C4' 176.62(17)
O3 C8 C5' C6' -70.5(2)
C7 C8 C5' C6' 176.28(19)
C9 C8 C5' C6' 50.4(2)
C6' C5' C4' C3' -105.5(3)
C8 C5' C4' C3' 127.8(3)
C5 C6 C7 C11 152.6(2)
C5 C6 C7 C8 -22.5(3)
O3 C8 C7 C11 -5.9(2)
C5' C8 C7 C11 110.2(2)
C9 C8 C7 C11 -126.0(2)
O3 C8 C7 C6 170.11(18)
C5' C8 C7 C6 -73.8(2)
C9 C8 C7 C6 50.0(3)
C5' C4' C3' C2' 176.3(2)
O2 O1 C9 C10 -178.28(16)
O2 O1 C9 C8 -57.1(2)
O3 C8 C9 O1 111.9(2)
C7 C8 C9 O1 -132.02(18)
C5' C8 C9 O1 -7.5(2)
O3 C8 C9 C10 -129.64(19)
C7 C8 C9 C10 -13.6(3)
C5' C8 C9 C10 110.9(2)
O1 C9 C10 C14 -158.00(17)
C8 C9 C10 C14 82.0(2)
O1 C9 C10 C1 -32.8(2)
C8 C9 C10 C1 -152.78(18)
O1 C9 C10 C5 79.86(19)
C8 C9 C10 C5 -40.1(2)
C4 C5 C10 C14 85.1(2)
C6 C5 C10 C14 -48.0(2)
C4 C5 C10 C9 -156.02(17)
C6 C5 C10 C9 70.9(2)
C4 C5 C10 C1 -35.2(2)
C6 C5 C10 C1 -168.29(19)
O1 O2 C6' C8' 80.8(3)
O1 O2 C6' C7' -161.2(2)
O1 O2 C6' C5' -40.7(3)
C4' C5' C6' O2 -151.4(2)
C8 C5' C6' O2 -25.0(3)
C4' C5' C6' C8' 87.0(3)
C8 C5' C6' C8' -146.6(2)
C4' C5' C6' C7' -40.3(3)
C8 C5' C6' C7' 86.1(3)
C14 C10 C1 C2 -34.6(3)
C9 C10 C1 C2 -157.5(2)
C5 C10 C1 C2 86.3(2)
C14 C10 C1 C3 -99.2(2)
C9 C10 C1 C3 137.9(2)
C5 C10 C1 C3 21.7(2)
C15 C4 C3 C2 94.1(3)
C5 C4 C3 C2 -87.1(3)
C15 C4 C3 C1 158.4(3)
C5 C4 C3 C1 -22.8(3)
C2 C1 C3 C4 -112.7(3)
C10 C1 C3 C4 0.1(3)
C10 C1 C3 C2 112.8(2)
C6 C7 C11 C12 -173.7(2)
C8 C7 C11 C12 1.8(3)
C6 C7 C11 C13 3.1(4)
C8 C7 C11 C13 178.6(3)
C4 C3 C2 C1 93.9(2)
C10 C1 C2 C3 -95.2(2)
C8 O3 C12 O4 172.7(2)
C8 O3 C12 C11 -7.1(3)
C7 C11 C12 O4 -176.5(3)
C13 C11 C12 O4 6.4(5)
C7 C11 C12 O3 3.3(3)
C13 C11 C12 O3 -173.7(3)
C4' C3' C2' O5 -167.4(3)
C4' C3' C2' C1' 14.8(4)
